data_4323342
loop_
_publ_author_name
'Francesco Bigoli'
'Paola Deplano'
'Francesco A. Devillanova'
'John. R. Ferraro'
'Vito Lippolis'
'Peter J. Lukes'
'Maria Laura Mercuri'
'Maria Angela Pellinghelli'
'Emanuele F. Trogu'
'Jack M. Williams'

_publ_contact_author
;
     Prof. Paola Deplano 
     Dipartimento di Chimica e Tecnologie  
            Inorganiche e Metallorganiche 
     Universit\`a di Cagliari         
     Via Ospedale 72        
     I-09124 Cagliari
     Italy
;
_publ_contact_author_email deplano@vaxcal.unica.it
_publ_contact_author_fax '[01039]70 6758670'
_publ_contact_author_phone '[01039]70 6758685'
_publ_section_title
;
 Syntheses, X-ray Crystal Structures, and Spectroscopic Properties of New
 Nickel Dithiolenes and Related Compounds
;
_journal_name_full 'Inorganic Chemistry'
_journal_page_first 1218
_journal_page_last 1226
_journal_paper_doi 10.1021/ic960930c
_journal_volume 36
_journal_year 1997
_chemical_compound_source 'chemical synthesis'
_chemical_formula_analytical 'C18 H28 N4 Ni1 S6'
_chemical_formula_sum 'C18 H28 N4 Ni S6'
_chemical_formula_weight 551.52
_space_group_crystal_system orthorhombic
_space_group_IT_number 33
_space_group_name_Hall 'P 2c -2n'
_space_group_name_H-M_alt 'P n a 21'
_atom_sites_solution_primary Patterson
_cell_angle_alpha 90.00(0)
_cell_angle_beta 90.00(0)
_cell_angle_gamma 90.00(0)
_cell_formula_units_Z 4
_cell_length_a 18.806(5)
_cell_length_b 5.628(7)
_cell_length_c 23.665(5)
_cell_measurement_radiation Cu_K\a
_cell_measurement_reflns_used 30
_cell_measurement_temperature 295
_cell_measurement_theta_max 30
_cell_measurement_theta_min 16
_cell_measurement_wavelength 1.541838
_cell_volume 2505(3)
_computing_cell_refinement 'local programs'
_computing_data_collection 'Siemens AED'
_computing_data_reduction 'local programs'
_computing_molecular_graphics PLUTO
_computing_publication_material
;
 PARST (Nardelli, 1983); PARSTCIF (Nardelli, 1991)
;
_computing_structure_refinement SHELX-76
_computing_structure_solution SHELXS-86
_diffrn_ambient_temperature 295
_diffrn_measurement_method \q/2\q
_diffrn_radiation_monochromator Ni-filtered
_diffrn_radiation_type Cu_K\a
_diffrn_radiation_wavelength 1.54184
_diffrn_reflns_av_R_equivalents 'not definible'
_diffrn_reflns_limit_h_max 23
_diffrn_reflns_limit_h_min 0
_diffrn_reflns_limit_k_max 8
_diffrn_reflns_limit_k_min 0
_diffrn_reflns_limit_l_max 29
_diffrn_reflns_limit_l_min 0
_diffrn_reflns_number 2429
_diffrn_reflns_theta_max 60
_diffrn_reflns_theta_min 3
_diffrn_standards_decay_% none
_diffrn_standards_interval_count 100
_diffrn_standards_number 1
_exptl_absorpt_coefficient_mu 5.8943
_exptl_crystal_colour green
_exptl_crystal_density_diffrn 1.4625
_exptl_crystal_description prism
_exptl_crystal_F_000 1152.0
_exptl_crystal_size_max 0.38
_exptl_crystal_size_mid 0.10
_exptl_crystal_size_min 0.06
_refine_diff_density_max 0.51
_refine_diff_density_min -0.40
_refine_ls_goodness_of_fit_obs 1.0744
_refine_ls_hydrogen_treatment riding
_refine_ls_matrix_type full
_refine_ls_number_parameters 202
_refine_ls_number_reflns 1448
_refine_ls_R_factor_obs 0.0463
_refine_ls_shift/esd_max 0.20
_refine_ls_weighting_details 'w = 0.4450/[\s^2^(Fo)+0.005532Fo^2^]'
_refine_ls_weighting_scheme calc
_refine_ls_wR_factor_obs 0.0621
_reflns_number_observed 1448
_reflns_number_total 2429
_reflns_observed_criterion I>2\s(I)
_cod_data_source_file ic960930c_4.cif
_cod_data_source_block 5
_cod_depositor_comments
;
The following automatic conversions were performed:

'_refine_ls_weighting_scheme' value
'0.4450/[\s^2^(Fo)+0.005532Fo^2^]' was changed to 'calc'. New tag
'_refine_ls_weighting_details' was created. The value of the new tag
was set to 'w = 0.4450/[\s^2^(Fo)+0.005532Fo^2^]'.

Automatic conversion script
Id: cif_fix_values 3143 2015-03-26 13:38:13Z robertas 
;
_cod_original_cell_volume 2505.(3)
_cod_original_formula_sum ' C18 H28 N4 Ni1 S6            '
_cod_database_code 4323342

loop_
_symmetry_equiv_pos_as_xyz
'x, y, z'
-x,-y,1/2+z
1/2-x,1/2+y,1/2+z
1/2+x,1/2-y,z

loop_
_atom_site_aniso_label
_atom_site_aniso_U_11
_atom_site_aniso_U_22
_atom_site_aniso_U_33
_atom_site_aniso_U_23
_atom_site_aniso_U_13
_atom_site_aniso_U_12
Ni 0.0364(6) 0.0510(9) 0.0383(6) 0.0125(7) 0.0028(6) 0.0057(7)
S11 0.0611(18) 0.0606(20) 0.0542(17) 0.0239(16) -0.0104(13) -0.0026(15)
S21 0.0363(13) 0.0610(21) 0.0463(14) 0.0171(17) 0.0055(12) 0.0064(14)
S31 0.0378(14) 0.0651(22) 0.0505(15) 0.0230(16) 0.0102(11) 0.0076(13)
S12 0.0688(22) 0.1265(41) 0.0872(26) 0.0720(28) 0.0081(18) 0.0251(24)
S22 0.0379(13) 0.0606(21) 0.0439(14) 0.0178(15) 0.0061(11) 0.0099(13)
S32 0.0353(14) 0.0647(22) 0.0509(15) 0.0196(16) 0.0086(11) 0.0099(13)
N11 0.0469(53) 0.0494(68) 0.0436(49) 0.0159(46) 0.0032(40) 0.0039(47)
N21 0.0313(46) 0.0525(69) 0.0504(61) 0.0142(52) -0.0003(35) 0.0030(49)
N12 0.0451(51) 0.0624(76) 0.0493(54) 0.0229(51) -0.0022(41) 0.0210(54)
N22 0.0538(56) 0.0602(78) 0.0338(51) 0.0175(49) 0.0026(35) 0.0051(60)
C11 0.0437(58) 0.0419(75) 0.0487(62) 0.0089(53) -0.0156(47) 0.0044(54)
C21 0.0432(64) 0.0641(90) 0.0342(55) 0.0133(63) -0.0003(41) 0.0023(57)
C31 0.0298(47) 0.0458(68) 0.0484(67) 0.0098(58) 0.0074(45) -0.0004(44)
C12 0.0517(65) 0.0642(89) 0.0491(65) 0.0208(65) -0.0033(50) 0.0036(64)
C22 0.0314(54) 0.0454(75) 0.0478(63) 0.0151(62) -0.0015(42) 0.0038(50)
C32 0.0476(62) 0.0416(72) 0.0347(54) 0.0092(50) 0.0018(45) 0.0036(50)

loop_
_atom_site_label
_atom_site_fract_x
_atom_site_fract_y
_atom_site_fract_z
_atom_site_U_iso_or_equiv
_atom_site_thermal_displace_type
_atom_site_type_symbol
_atom_site_calc_flag
_atom_site_calc_attached_atom
_atom_site_aniso_ratio
Ni 0.38855(9) 0.0003(4) 0.50000(0) 0.0419(4) Uani Ni . . 1.97
S11 0.4645(2) -0.8360(7) 0.6928(2) 0.0586(11) Uani S . . 2.66
S21 0.3265(1) -0.1710(6) 0.5652(2) 0.0479(9) Uani S . . 2.20
S31 0.4831(1) -0.2041(6) 0.5174(2) 0.0511(10) Uani S . . 2.79
S12 0.3079(2) 0.8032(9) 0.3004(2) 0.0942(18) Uani S . . 6.23
S22 0.4501(1) 0.1671(6) 0.4340(2) 0.0474(9) Uani S . . 2.32
S32 0.2941(1) 0.2033(6) 0.4818(2) 0.0503(10) Uani S . . 2.62
N11 0.4917(5) -0.5362(19) 0.6056(4) 0.0466(33) Uani N . . 2.11
N21 0.3817(4) -0.5096(18) 0.6381(4) 0.0447(37) Uani N . . 2.17
N12 0.2842(5) 0.5253(21) 0.3922(4) 0.0523(39) Uani N . . 4.03
N22 0.3939(5) 0.5049(19) 0.3589(4) 0.0492(35) Uani N . . 2.83
C11 0.4463(6) -0.6284(23) 0.6457(5) 0.0448(39) Uani C . . 2.48
C21 0.3869(6) -0.3608(28) 0.5937(5) 0.0471(43) Uani C . . 2.39
C31 0.4556(5) -0.3725(22) 0.5731(5) 0.0413(36) Uani C . . 2.19
C12 0.3298(7) 0.6143(28) 0.3507(5) 0.0550(42) Uani C . . 2.37
C22 0.3890(5) 0.3496(25) 0.4048(5) 0.0415(37) Uani C . . 2.24
C32 0.3203(6) 0.3673(22) 0.4257(4) 0.0413(37) Uani C . . 1.83
C41 0.5692(7) -0.5798(24) 0.6060(5) 0.0511(29) Uiso C . . 0.00
C51 0.6078(9) -0.3655(30) 0.6275(7) 0.0814(44) Uiso C . . 0.00
C61 0.5962(7) -0.6626(28) 0.5495(5) 0.0676(37) Uiso C . . 0.00
C71 0.3185(6) -0.5414(24) 0.6775(5) 0.0497(30) Uiso C . . 0.00
C81 0.3099(7) -0.3187(25) 0.7106(6) 0.0667(36) Uiso C . . 0.00
C91 0.2532(7) -0.6261(26) 0.6454(5) 0.0572(32) Uiso C . . 0.00
C42 0.2058(7) 0.5715(24) 0.3933(5) 0.0539(31) Uiso C . . 0.00
C52 0.1654(9) 0.3426(34) 0.3747(7) 0.0862(45) Uiso C . . 0.00
C62 0.1806(7) 0.6498(28) 0.4507(6) 0.0712(38) Uiso C . . 0.00
C72 0.4552(6) 0.5280(22) 0.3202(5) 0.0453(26) Uiso C . . 0.00
C82 0.4683(7) 0.3029(25) 0.2891(6) 0.0698(37) Uiso C . . 0.00
C92 0.5213(7) 0.6213(26) 0.3511(5) 0.0596(33) Uiso C . . 0.00
H1 0.5784(7) -0.7046(24) 0.6327(5) 0.0816(70) Uiso H . C41 1.00
H2 0.6580(9) -0.3953(30) 0.6283(7) 0.0816(70) Uiso H . C51 1.00
H3 0.5921(9) -0.3192(30) 0.6645(7) 0.0816(70) Uiso H . C51 1.00
H4 0.5978(9) -0.2403(30) 0.6011(7) 0.0816(70) Uiso H . C51 1.00
H5 0.5716(7) -0.8043(28) 0.5382(5) 0.0816(70) Uiso H . C61 1.00
H6 0.6463(7) -0.6944(28) 0.5516(5) 0.0816(70) Uiso H . C61 1.00
H7 0.5877(7) -0.5393(28) 0.5223(5) 0.0816(70) Uiso H . C61 1.00
H8 0.3272(6) -0.6727(24) 0.7024(5) 0.0816(70) Uiso H . C71 1.00
H9 0.2699(7) -0.3342(25) 0.7356(6) 0.0816(70) Uiso H . C81 1.00
H10 0.3017(7) -0.1899(25) 0.6848(6) 0.0816(70) Uiso H . C81 1.00
H11 0.3520(7) -0.2870(25) 0.7323(6) 0.0816(70) Uiso H . C81 1.00
H12 0.2151(7) -0.6474(26) 0.6720(5) 0.0816(70) Uiso H . C91 1.00
H13 0.2620(7) -0.7732(26) 0.6261(5) 0.0816(70) Uiso H . C91 1.00
H14 0.2401(7) -0.5064(26) 0.6184(5) 0.0816(70) Uiso H . C91 1.00
H15 0.1954(7) 0.6994(24) 0.3678(5) 0.0816(70) Uiso H . C42 1.00
H16 0.1151(9) 0.3709(34) 0.3755(7) 0.0816(70) Uiso H . C52 1.00
H17 0.1770(9) 0.2172(34) 0.4006(7) 0.0816(70) Uiso H . C52 1.00
H18 0.1794(9) 0.2975(34) 0.3372(7) 0.0816(70) Uiso H . C52 1.00
H19 0.1304(7) 0.6809(28) 0.4500(6) 0.0816(70) Uiso H . C62 1.00
H20 0.2055(7) 0.7921(28) 0.4610(6) 0.0816(70) Uiso H . C62 1.00
H21 0.1905(7) 0.5273(28) 0.4777(6) 0.0816(70) Uiso H . C62 1.00
H22 0.4410(6) 0.6389(22) 0.2915(5) 0.0816(70) Uiso H . C72 1.00
H23 0.5072(7) 0.3261(25) 0.2634(6) 0.0816(70) Uiso H . C82 1.00
H24 0.4269(7) 0.2539(25) 0.2685(6) 0.0816(70) Uiso H . C82 1.00
H25 0.4807(7) 0.1825(25) 0.3162(6) 0.0816(70) Uiso H . C82 1.00
H26 0.5597(7) 0.6345(26) 0.3246(5) 0.0816(70) Uiso H . C92 1.00
H27 0.5346(7) 0.5145(26) 0.3809(5) 0.0816(70) Uiso H . C92 1.00
H28 0.5110(7) 0.7749(26) 0.3667(5) 0.0816(70) Uiso H . C92 1.00

loop_
_atom_type_symbol
_atom_type_number_in_cell
_atom_type_description
_atom_type_scat_dispersion_real
_atom_type_scat_dispersion_imag
_atom_type_scat_source
Ni 4 Nickel -2.956 0.509 'Int. Tab. Vol_IVTables_2.2B, Table_2.3.1.'
S 24 Sulphur 0.319 0.557 'Int. Tab. Vol_IVTables_2.2B, Table_2.3.1.'
N 16 Nitrogen 0.029 0.018 'Int. Tab. Vol_IVTables_2.2B, Table_2.3.1.'
C 72 Carbon 0.017 0.009 'Int. Tab. Vol_IVTables_2.2B, Table_2.3.1.'
H 112 Hydrogen 0.000 0.000 'Int. Tab. Vol_IVTables_2.2B, Table_2.3.1.'

loop_
_diffrn_attenuator_code
_diffrn_attenuator_scale
? ?

loop_
_geom_angle_atom_site_label_1
_geom_angle_atom_site_label_2
_geom_angle_atom_site_label_3
_geom_angle
_geom_angle_publ_flag
S22 Ni S32 93.8(1) yes
S31 Ni S32 179.4(1) yes
S31 Ni S22 85.8(1) yes
S21 Ni S32 86.2(1) yes
S21 Ni S22 179.1(1) yes
S21 Ni S31 94.1(1) yes
Ni S21 C21 101.7(5) yes
Ni S31 C31 101.2(4) yes
Ni S22 C22 101.3(4) yes
Ni S32 C32 101.9(4) yes
C31 N11 C41 126.9(9) yes
C11 N11 C41 122.9(9) yes
C11 N11 C31 109.3(9) yes
C21 N21 C71 127(1) yes
C11 N21 C71 123.0(8) yes
C11 N21 C21 110(1) yes
C32 N12 C42 126(1) yes
C12 N12 C42 124(1) yes
C12 N12 C32 110(1) yes
C22 N22 C72 126.0(9) yes
C12 N22 C72 124(1) yes
C12 N22 C22 110(1) yes
N11 C11 N21 105.7(9) yes
S11 C11 N21 127.3(9) yes
S11 C11 N11 127.1(9) yes
S21 C21 N21 131(1) yes
N21 C21 C31 108(1) yes
S21 C21 C31 121.0(9) yes
N11 C31 C21 107.2(9) yes
S31 C31 C21 122.0(8) yes
S31 C31 N11 130.8(9) yes
N12 C12 N22 106(1) yes
S12 C12 N22 128(1) yes
S12 C12 N12 126(1) yes
S22 C22 N22 130.9(9) yes
N22 C22 C32 107.1(9) yes
S22 C22 C32 122.0(8) yes
N12 C32 C22 107.5(9) yes
S32 C32 C22 120.9(8) yes
S32 C32 N12 131.6(9) yes
N11 C41 C61 112(1) yes
N11 C41 C51 110(1) yes
C51 C41 C61 113(1) yes
N21 C71 C91 111.3(9) yes
N21 C71 C81 108(1) yes
C81 C71 C91 116(1) yes
N12 C42 C62 112(1) yes
N12 C42 C52 109(1) yes
C52 C42 C62 110(1) yes
N22 C72 C92 111.4(9) yes
N22 C72 C82 111(1) yes
C82 C72 C92 113(1) yes

loop_
_geom_bond_atom_site_label_1
_geom_bond_atom_site_label_2
_geom_bond_distance
_geom_bond_publ_flag
Ni S21 2.161(4) yes
Ni S31 2.158(4) yes
Ni S22 2.159(4) yes
Ni S32 2.156(4) yes
S11 C11 1.65(1) yes
S21 C21 1.70(1) yes
S31 C31 1.70(1) yes
S12 C12 1.65(1) yes
S22 C22 1.69(1) yes
S32 C32 1.69(1) yes
N11 C11 1.38(1) yes
N11 C31 1.38(1) yes
N11 C41 1.48(1) yes
N21 C11 1.40(1) yes
N21 C21 1.35(1) yes
N21 C71 1.52(1) yes
N12 C12 1.40(1) yes
N12 C32 1.37(1) yes
N12 C42 1.50(1) yes
N22 C12 1.37(1) yes
N22 C22 1.40(1) yes
N22 C72 1.48(1) yes
C21 C31 1.38(1) yes
C22 C32 1.39(1) yes
C41 C51 1.50(2) yes
C41 C61 1.51(1) yes
C71 C81 1.49(1) yes
C71 C91 1.52(1) yes
C42 C52 1.56(2) yes
C42 C62 1.50(1) yes
C72 C82 1.48(1) yes
C72 C92 1.54(1) yes

loop_
_geom_contact_atom_site_label_1
_geom_contact_atom_site_label_2
_geom_contact_distance
Ni S21 2.161(4)
Ni S31 2.158(4)
Ni S22 2.159(4)
Ni S32 2.156(4)
Ni C31 2.997(12)
Ni C22 2.991(13)
S11 N11 2.715(11)
S11 N21 2.735(10)
S11 C11 1.652(13)
S21 S32 2.950(5)
S21 N21 2.773(11)
S21 C21 1.700(14)
S21 C31 2.687(10)
S31 S22 2.940(5)
S31 N11 2.807(11)
S31 C21 2.704(12)
S31 C31 1.705(12)
S12 N12 2.714(11)
S12 N22 2.711(11)
S12 C12 1.648(15)
S22 N22 2.808(11)
S22 C22 1.689(12)
S22 C32 2.696(11)
S32 N12 2.795(11)
S32 C22 2.681(11)
S32 C32 1.689(12)
N11 N21 2.212(12)
N11 C11 1.377(15)
N11 C21 2.222(15)
N11 C31 1.379(15)
N11 C41 1.479(15)
N11 C51 2.441(19)
N11 C61 2.477(16)
N21 C11 1.398(14)
N21 C21 1.348(17)
N21 C31 2.212(14)
N21 C71 1.521(14)
N21 C81 2.433(16)
N21 C91 2.511(15)
N12 N22 2.211(13)
N12 C12 1.398(16)
N12 C22 2.225(14)
N12 C32 1.371(15)
N12 C42 1.498(15)
N12 C52 2.494(19)
N12 C62 2.490(17)
N22 C12 1.367(17)
N22 C22 1.396(16)
N22 C32 2.240(14)
N22 C72 1.479(14)
N22 C82 2.445(17)
N22 C92 2.490(16)
C11 C21 2.243(18)
C11 C31 2.248(17)
C11 C41 2.510(16)
C11 C71 2.566(16)
C21 C31 1.382(15)
C21 C71 2.573(17)
C31 C41 2.556(16)
C12 C22 2.257(19)
C12 C32 2.263(18)
C12 C42 2.553(18)
C12 C72 2.513(17)
C22 C32 1.389(14)
C22 C72 2.562(16)
C32 C42 2.558(17)
C41 C51 1.496(21)
C41 C61 1.506(17)
C51 C61 2.500(21)
C71 C81 1.487(19)
C71 C91 1.521(17)
C81 C91 2.552(19)
C42 C52 1.559(23)
C42 C62 1.504(19)
C52 C62 2.510(23)
C72 C82 1.485(19)
C72 C92 1.535(17)
C82 C92 2.520(20)

loop_
_cod_changelog_entry_id
_cod_changelog_entry_author
_cod_changelog_entry_date
_cod_changelog_entry_text
1 'Vaitkus, Antanas' 2023-06-29T12:25:00+03:00
;
 Updated the formatting of the '_atom_type_symbol' data item values to match
 the formatting of the '_atom_site_type_symbol' data item values. Updated the
 formatting of the '_cell_formula_units_Z' data item value. Corrected the values
 of the '_atom_site_thermal_displace_type' data item. Updated space group
 information.
;
